data_4030476
loop_
_publ_author_name
'Lin, Y.'
'Jones, P. G.'
'Schmutzler, R.'
'Sheldrick, G. M.'

_publ_section_title
;
 Preparation and X-ray structures of gold(I) complexes with some
 fluoro-phosphorus(III) ligands
;
_journal_name_full 'European Journal of Solid State and Inorganic Chemistry'
_journal_page_first 887
_journal_page_last 898
_journal_volume 29
_journal_year 1992
_chemical_formula_sum 'C2 H6 Au Cl F2 N P'
_chemical_formula_weight 345.5
_space_group_IT_number 15
_symmetry_cell_setting monoclinic
_symmetry_Int_Tables_number 15
_symmetry_space_group_name_Hall '-C 2yc'
_symmetry_space_group_name_H-M 'C 1 2/c 1'
_cell_angle_alpha 90
_cell_angle_beta 98.51(3)
_cell_angle_gamma 90
_cell_formula_units_Z 8
_cell_length_a 19.575(7)
_cell_length_b 6.278(2)
_cell_length_c 11.608(4)
_cell_volume 1410.8(8)
_diffrn_ambient_temperature 178
_diffrn_radiation_probe x-ray
_diffrn_radiation_type MoK\a
_diffrn_radiation_wavelength 0.71069
_exptl_absorpt_coefficient_mu 2.14
_exptl_crystal_density_diffrn 3.25
_exptl_crystal_F_000 1232
_refine_ls_number_parameters 74
_refine_ls_number_reflns 1350
_refine_ls_R_factor_gt 0.033
_refine_ls_wR_factor_gt 0.043
_cod_data_source_file EJSSIC-1992-29-887-898-1.cif
_cod_data_source_block complex-3
_cod_original_sg_symbol_H-M 'C 2/c'
_cod_database_code 4030476

loop_
_symmetry_equiv_pos_site_id
_symmetry_equiv_pos_as_xyz
1 x,y,z
2 -x,y,1/2-z
3 -x,-y,-z
4 x,-y,1/2+z
5 1/2+x,1/2+y,z
6 1/2-x,1/2+y,1/2-z
7 1/2-x,1/2-y,-z
8 1/2+x,1/2-y,1/2+z

loop_
_atom_site_label
_atom_site_type_symbol
_atom_site_thermal_displace_type
_atom_site_fract_x
_atom_site_fract_y
_atom_site_fract_z
_atom_site_occupancy
_atom_site_U_iso_or_equiv
_atom_site_attached_hydrogens
Au Au Uiso 0.47815(2) 0.23037(5) 0.58732(3) 1.000 0.0265(1) 0
Cl Cl Uiso 0.59060(10) 0.3239(4) 0.5947(2) 1.000 0.0351(6) 0
P P Uiso 0.36880(10) 0.1475(3) 0.5817(2) 1.000 0.0255(6) 0
F1 F Uiso 0.3276(3) 0.1320(9) 0.4569(4) 1.000 0.0373(16) 0
F2 F Uiso 0.3235(3) 0.3316(8) 0.6201(4) 1.000 0.0366(16) 0
N N Uiso 0.3484(3) -0.0577(11) 0.6495(5) 1.000 0.0254(19) 0
C1 C Uiso 0.2762(4) -0.1172(16) 0.6533(8) 1.000 0.039(3) 3
C2 C Uiso 0.4009(4) -0.1984(13) 0.7131(7) 1.000 0.031(2) 3

loop_
_atom_type_symbol
_atom_type_description
_atom_type_scat_dispersion_real
_atom_type_scat_dispersion_imag
_atom_type_scat_source
C C 0.0033 0.0016 ' International Tables Vol C Tables 4.2.6.8 and 6.1.1.4'
Au Au -2.0133 8.8022 ' International Tables Vol C Tables 4.2.6.8 and 6.1.1.4'
Cl Cl 0.1484 0.1585 ' International Tables Vol C Tables 4.2.6.8 and 6.1.1.4'
F F 0.0171 0.0103 ' International Tables Vol C Tables 4.2.6.8 and 6.1.1.4'
N N 0.0061 0.0033 ' International Tables Vol C Tables 4.2.6.8 and 6.1.1.4'
P P 0.1023 0.0942 ' International Tables Vol C Tables 4.2.6.8 and 6.1.1.4'

loop_
_geom_angle_atom_site_label_1
_geom_angle_atom_site_label_2
_geom_angle_atom_site_label_3
_geom_angle
_geom_angle_publ_flag
Cl Au P 178.63(9) yes
Au P F1 114.3(2) yes
Au P F2 114.1(2) yes
Au P N 119.5(2) yes
F1 P F2 94.3(3) yes
F1 P N 106.1(3) yes
F2 P N 105.3(3) yes
P N C1 122.3(6) yes
P N C2 121.8(5) yes
C1 N C2 115.9(7) yes

loop_
_geom_bond_atom_site_label_1
_geom_bond_atom_site_label_2
_geom_bond_distance
_geom_bond_publ_flag
Au Cl 2.268(2) yes
Au P 2.194(2) yes
P F1 1.553(5) yes
P F2 1.561(6) yes
P N 1.591(7) yes
N C1 1.469(10) yes
N C2 1.469(10) yes

loop_
_geom_torsion_atom_site_label_1
_geom_torsion_atom_site_label_2
_geom_torsion_atom_site_label_3
_geom_torsion_atom_site_label_4
_geom_torsion
_geom_torsion_publ_flag
Au P N C1 177.4(5) no
Au P N C2 -2.0(7) no
F1 P N C1 -51.6(7) no
F1 P N C2 129.0(6) no
F2 P N C1 47.6(7) no
F2 P N C2 -131.9(6) no
